data_8103193
loop_
_publ_author_name
'Li-Na Cui'
'Zhong-Feng Li'
'Jin Wen'
'Yu-Han Jiang'
'Qiong-Hua Jin'
'Hui-Li Gong'

_publ_section_title
;
 Crystal structure of bis(triphenylphospine-?P)-dichloropalladium(II) ---
 acetonitrile (1:1), [PdCl2(C18H15P)2] &#x2022; CH3CN
;
_journal_issue 4
_journal_name_full 'Zeitschrift f\"ur Kristallographie - New Crystal Structures'
_journal_page_first 591
_journal_volume 226
_journal_year 2011
_chemical_formula_sum 'C38 H33 Cl2 N P2 Pd'
_chemical_formula_weight 742.89
_space_group_IT_number 15
_symmetry_cell_setting monoclinic
_symmetry_space_group_name_Hall '-C 2yc'
_symmetry_space_group_name_H-M 'C 1 2/c 1'
_atom_sites_solution_hydrogens geom
_atom_sites_solution_primary direct
_atom_sites_solution_secondary difmap
_audit_creation_method SHELXL-97
_cell_angle_alpha 90.00
_cell_angle_beta 92.3720(10)
_cell_angle_gamma 90.00
_cell_formula_units_Z 4
_cell_length_a 12.0560(11)
_cell_length_b 14.3931(13)
_cell_length_c 20.0019(19)
_cell_measurement_reflns_used 3149
_cell_measurement_temperature 298(2)
_cell_measurement_theta_max 27.391
_cell_measurement_theta_min 2.395
_cell_volume 3467.8(6)
_computing_cell_refinement 'Bruker SMART'
_computing_data_collection 'Bruker SMART'
_computing_data_reduction 'Bruker SAINT'
_computing_molecular_graphics 'Bruker SHELXTL'
_computing_publication_material 'Bruker SHELXTL'
_computing_structure_refinement 'SHELXL-97 (Sheldrick, 1997)'
_computing_structure_solution 'SHELXS-97 (Sheldrick, 1990)'
_diffrn_ambient_temperature 298(2)
_diffrn_measured_fraction_theta_full 0.994
_diffrn_measured_fraction_theta_max 0.994
_diffrn_measurement_device_type 'CCD area detector'
_diffrn_measurement_method 'phi and omega scans'
_diffrn_radiation_monochromator graphite
_diffrn_radiation_source 'fine-focus sealed tube'
_diffrn_radiation_type MoK\a
_diffrn_radiation_wavelength 0.71073
_diffrn_reflns_av_R_equivalents 0.1069
_diffrn_reflns_av_sigmaI/netI 0.1129
_diffrn_reflns_limit_h_max 7
_diffrn_reflns_limit_h_min -14
_diffrn_reflns_limit_k_max 17
_diffrn_reflns_limit_k_min -16
_diffrn_reflns_limit_l_max 22
_diffrn_reflns_limit_l_min -23
_diffrn_reflns_number 8090
_diffrn_reflns_theta_full 25.02
_diffrn_reflns_theta_max 25.02
_diffrn_reflns_theta_min 2.40
_exptl_absorpt_coefficient_mu 0.809
_exptl_absorpt_correction_T_max 0.7934
_exptl_absorpt_correction_T_min 0.7649
_exptl_absorpt_correction_type multi-scan
_exptl_absorpt_process_details sadabs
_exptl_crystal_colour yellow
_exptl_crystal_density_diffrn 1.423
_exptl_crystal_density_method 'not measured'
_exptl_crystal_description block
_exptl_crystal_F_000 1512
_exptl_crystal_size_max 0.35
_exptl_crystal_size_mid 0.33
_exptl_crystal_size_min 0.30
_refine_diff_density_max 1.776
_refine_diff_density_min -1.042
_refine_diff_density_rms 0.119
_refine_ls_extinction_method none
_refine_ls_goodness_of_fit_ref 1.059
_refine_ls_hydrogen_treatment mixed
_refine_ls_matrix_type full
_refine_ls_number_parameters 209
_refine_ls_number_reflns 3044
_refine_ls_number_restraints 0
_refine_ls_restrained_S_all 1.059
_refine_ls_R_factor_all 0.1043
_refine_ls_R_factor_gt 0.0700
_refine_ls_shift/su_max 0.001
_refine_ls_shift/su_mean 0.000
_refine_ls_structure_factor_coef Fsqd
_refine_ls_weighting_details 'calc w=1/[\s^2^(Fo^2^)+(0.0396P)^2^+37.9760P] where P=(Fo^2^+2Fc^2^)/3'
_refine_ls_weighting_scheme calc
_refine_ls_wR_factor_gt 0.1507
_refine_ls_wR_factor_ref 0.1784
_reflns_number_gt 2129
_reflns_number_total 3044
_reflns_threshold_expression >2sigma(I)
_cod_data_source_file 1267-3479.cff
_cod_data_source_block 110118e
_cod_depositor_comments
;
The following automatic conversions were performed:

'_symmetry_cell_setting' value 'Monoclinic' changed to 'monoclinic'
according to /home/saulius/struct/CIF-dictionaries/cif_core.dic
dictionary named 'cif_core.dic' version 2.4.1 from 2010-06-29.

Automatic conversion script
Id: cif_fix_values 1715 2011-07-08 13:25:40Z adriana 
;
_cod_original_sg_symbol_H-M C2/c
_cod_database_code 8103193

loop_
_symmetry_equiv_pos_as_xyz
'x, y, z'
'-x, y, -z+1/2'
'x+1/2, y+1/2, z'
'-x+1/2, y+1/2, -z+1/2'
'-x, -y, -z'
'x, -y, z-1/2'
'-x+1/2, -y+1/2, -z'
'x+1/2, -y+1/2, z-1/2'

loop_
_atom_site_label
_atom_site_type_symbol
_atom_site_fract_x
_atom_site_fract_y
_atom_site_fract_z
_atom_site_U_iso_or_equiv
_atom_site_adp_type
_atom_site_occupancy
_atom_site_symmetry_multiplicity
_atom_site_calc_flag
_atom_site_refinement_flags
Pd1 Pd 0.5000 0.25723(5) 0.2500 0.0354(3) Uani 1 2 d S
Cl1 Cl 0.6761(3) 0.25671(17) 0.20048(13) 0.0871(9) Uani 1 1 d .
P1 P 0.40553(14) 0.25502(11) 0.14507(8) 0.0319(4) Uani 1 1 d .
N1 N 0.019(3) 0.069(2) 0.2154(13) 0.131(9) Uani 0.50 1 d P
C1 C 0.4822(6) 0.2782(5) 0.0695(3) 0.0400(17) Uani 1 1 d .
C2 C 0.4605(8) 0.3560(6) 0.0306(4) 0.054(2) Uani 1 1 d .
H2 H 0.4083 0.3992 0.0437 0.065 Uiso 1 1 calc R
C3 C 0.5165(9) 0.3701(7) -0.0282(4) 0.067(3) Uani 1 1 d .
H3 H 0.5018 0.4226 -0.0541 0.080 Uiso 1 1 calc R
C4 C 0.5922(8) 0.3072(7) -0.0473(4) 0.064(2) Uani 1 1 d .
H4 H 0.6292 0.3162 -0.0866 0.077 Uiso 1 1 calc R
C5 C 0.6145(8) 0.2305(7) -0.0088(5) 0.067(2) Uani 1 1 d .
H5 H 0.6665 0.1874 -0.0223 0.081 Uiso 1 1 calc R
C6 C 0.5605(7) 0.2165(6) 0.0498(4) 0.054(2) Uani 1 1 d .
H6 H 0.5775 0.1647 0.0761 0.065 Uiso 1 1 calc R
C7 C 0.3462(6) 0.1396(4) 0.1264(3) 0.0385(16) Uani 1 1 d .
C8 C 0.3186(8) 0.1121(5) 0.0627(4) 0.055(2) Uani 1 1 d .
H8 H 0.3313 0.1518 0.0271 0.065 Uiso 1 1 calc R
C9 C 0.2716(9) 0.0254(6) 0.0505(4) 0.062(2) Uani 1 1 d .
H9 H 0.2530 0.0076 0.0068 0.074 Uiso 1 1 calc R
C10 C 0.2523(8) -0.0340(6) 0.1018(4) 0.059(2) Uani 1 1 d .
H10 H 0.2190 -0.0914 0.0937 0.070 Uiso 1 1 calc R
C11 C 0.2828(9) -0.0073(6) 0.1653(5) 0.071(3) Uani 1 1 d .
H11 H 0.2727 -0.0478 0.2007 0.085 Uiso 1 1 calc R
C12 C 0.3290(8) 0.0798(5) 0.1779(4) 0.059(2) Uani 1 1 d .
H12 H 0.3482 0.0973 0.2216 0.071 Uiso 1 1 calc R
C13 C 0.2938(7) 0.3384(5) 0.1417(3) 0.0399(17) Uani 1 1 d .
C14 C 0.1854(7) 0.3163(6) 0.1208(4) 0.058(2) Uani 1 1 d .
H14 H 0.1674 0.2560 0.1077 0.070 Uiso 1 1 calc R
C15 C 0.1041(9) 0.3854(7) 0.1196(5) 0.074(3) Uani 1 1 d .
H15 H 0.0317 0.3709 0.1056 0.089 Uiso 1 1 calc R
C16 C 0.1297(10) 0.4741(7) 0.1388(5) 0.074(3) Uani 1 1 d .
H16 H 0.0742 0.5190 0.1384 0.088 Uiso 1 1 calc R
C17 C 0.2356(9) 0.4977(6) 0.1587(4) 0.063(3) Uani 1 1 d .
H17 H 0.2524 0.5589 0.1702 0.076 Uiso 1 1 calc R
C18 C 0.3190(8) 0.4301(5) 0.1618(4) 0.050(2) Uani 1 1 d .
H18 H 0.3906 0.4455 0.1770 0.060 Uiso 1 1 calc R
C19 C 0.011(10) 0.143(2) 0.236(4) 0.11(2) Uani 0.50 1 d P
C20 C 0.0000 0.2429(16) 0.2500 0.132(8) Uani 1 2 d S
H20A H -0.0402 0.2725 0.2134 0.198 Uiso 0.50 1 d PR
H20B H 0.0723 0.2704 0.2556 0.198 Uiso 0.50 1 d PR
H20C H -0.0396 0.2508 0.2903 0.198 Uiso 0.50 1 d PR

loop_
_atom_site_aniso_label
_atom_site_aniso_U_11
_atom_site_aniso_U_22
_atom_site_aniso_U_33
_atom_site_aniso_U_23
_atom_site_aniso_U_13
_atom_site_aniso_U_12
Pd1 0.0441(5) 0.0264(4) 0.0353(4) 0.000 -0.0030(3) 0.000
Cl1 0.115(2) 0.0668(15) 0.0777(16) 0.0068(12) -0.0222(15) -0.0070(16)
P1 0.0374(9) 0.0256(8) 0.0325(9) 0.0003(6) -0.0009(7) 0.0035(8)
N1 0.12(2) 0.121(19) 0.15(2) 0.003(17) 0.000(19) -0.01(2)
C1 0.042(4) 0.042(4) 0.035(4) 0.000(3) -0.003(3) -0.004(3)
C2 0.061(6) 0.050(5) 0.051(5) 0.006(3) 0.008(4) 0.003(4)
C3 0.084(7) 0.062(5) 0.055(5) 0.013(4) 0.012(5) -0.003(6)
C4 0.065(6) 0.075(6) 0.054(5) -0.003(4) 0.017(4) -0.009(5)
C5 0.064(6) 0.071(6) 0.068(6) -0.007(5) 0.016(5) 0.008(5)
C6 0.058(5) 0.048(4) 0.057(5) 0.006(4) 0.011(4) 0.011(4)
C7 0.048(4) 0.028(3) 0.040(4) -0.001(3) 0.006(3) 0.000(3)
C8 0.077(6) 0.044(4) 0.042(4) 0.000(3) -0.005(4) -0.010(4)
C9 0.085(7) 0.049(5) 0.051(5) -0.012(4) -0.007(5) -0.011(5)
C10 0.076(6) 0.040(4) 0.061(5) -0.011(4) 0.015(5) -0.018(4)
C11 0.103(8) 0.052(5) 0.059(6) -0.004(4) 0.015(5) -0.023(6)
C12 0.091(7) 0.045(4) 0.043(4) -0.012(3) 0.011(4) -0.025(5)
C13 0.047(5) 0.036(4) 0.036(4) 0.002(3) 0.004(3) 0.007(4)
C14 0.059(6) 0.055(5) 0.060(5) 0.000(4) -0.003(4) 0.015(5)
C15 0.063(6) 0.082(7) 0.078(6) 0.005(5) -0.001(5) 0.024(6)
C16 0.084(8) 0.067(6) 0.072(6) 0.014(5) 0.014(5) 0.037(6)
C17 0.084(7) 0.048(5) 0.059(5) 0.007(4) 0.022(5) 0.021(5)
C18 0.061(5) 0.039(4) 0.049(5) 0.002(3) 0.008(4) 0.007(4)
C19 0.10(5) 0.111(19) 0.13(7) 0.02(3) -0.01(5) -0.01(3)
C20 0.116(18) 0.14(2) 0.136(18) 0.000 0.010(14) 0.000

loop_
_atom_type_symbol
_atom_type_description
_atom_type_scat_dispersion_real
_atom_type_scat_dispersion_imag
_atom_type_scat_source
C C 0.0033 0.0016 'International Tables Vol C Tables 4.2.6.8 and 6.1.1.4'
H H 0.0000 0.0000 'International Tables Vol C Tables 4.2.6.8 and 6.1.1.4'
N N 0.0061 0.0033 'International Tables Vol C Tables 4.2.6.8 and 6.1.1.4'
P P 0.1023 0.0942 'International Tables Vol C Tables 4.2.6.8 and 6.1.1.4'
Cl Cl 0.1484 0.1585 'International Tables Vol C Tables 4.2.6.8 and 6.1.1.4'
Pd Pd -0.9988 1.0072 'International Tables Vol C Tables 4.2.6.8 and 6.1.1.4'

loop_
_geom_angle_atom_site_label_1
_geom_angle_atom_site_label_2
_geom_angle_atom_site_label_3
_geom_angle
_geom_angle_site_symmetry_1
_geom_angle_site_symmetry_3
P1 Pd1 P1 178.44(8) 2_655 .
P1 Pd1 Cl1 92.06(7) 2_655 2_655
P1 Pd1 Cl1 87.94(7) . 2_655
P1 Pd1 Cl1 87.94(7) 2_655 .
P1 Pd1 Cl1 92.06(7) . .
Cl1 Pd1 Cl1 179.64(12) 2_655 .
C13 P1 C1 104.4(3) . .
C13 P1 C7 108.1(3) . .
C1 P1 C7 101.7(3) . .
C13 P1 Pd1 111.0(2) . .
C1 P1 Pd1 119.5(2) . .
C7 P1 Pd1 111.3(2) . .
C19 N1 N1 69(3) . 2
C19 N1 C19 24(5) . 2
N1 N1 C19 45(2) 2 2
C6 C1 C2 118.8(7) . .
C6 C1 P1 119.7(6) . .
C2 C1 P1 121.4(6) . .
C1 C2 C3 120.4(8) . .
C1 C2 H2 119.8 . .
C3 C2 H2 119.8 . .
C4 C3 C2 119.8(8) . .
C4 C3 H3 120.1 . .
C2 C3 H3 120.1 . .
C3 C4 C5 120.1(9) . .
C3 C4 H4 119.9 . .
C5 C4 H4 119.9 . .
C4 C5 C6 120.5(9) . .
C4 C5 H5 119.7 . .
C6 C5 H5 119.7 . .
C1 C6 C5 120.3(8) . .
C1 C6 H6 119.8 . .
C5 C6 H6 119.8 . .
C8 C7 C12 118.9(7) . .
C8 C7 P1 122.0(5) . .
C12 C7 P1 119.2(5) . .
C7 C8 C9 120.5(7) . .
C7 C8 H8 119.8 . .
C9 C8 H8 119.8 . .
C10 C9 C8 120.9(8) . .
C10 C9 H9 119.6 . .
C8 C9 H9 119.6 . .
C11 C10 C9 118.5(8) . .
C11 C10 H10 120.8 . .
C9 C10 H10 120.8 . .
C10 C11 C12 120.9(8) . .
C10 C11 H11 119.5 . .
C12 C11 H11 119.5 . .
C7 C12 C11 120.4(7) . .
C7 C12 H12 119.8 . .
C11 C12 H12 119.8 . .
C14 C13 C18 119.3(8) . .
C14 C13 P1 123.3(6) . .
C18 C13 P1 117.4(6) . .
C13 C14 C15 119.5(8) . .
C13 C14 H14 120.3 . .
C15 C14 H14 120.3 . .
C16 C15 C14 120.7(10) . .
C16 C15 H15 119.6 . .
C14 C15 H15 119.6 . .
C15 C16 C17 120.9(10) . .
C15 C16 H16 119.5 . .
C17 C16 H16 119.5 . .
C16 C17 C18 120.1(9) . .
C16 C17 H17 120.0 . .
C18 C17 H17 120.0 . .
C17 C18 C13 119.5(8) . .
C17 C18 H18 120.2 . .
C13 C18 H18 120.2 . .
C19 C19 N1 111(4) 2 .
C19 C19 C20 77(2) 2 .
N1 C19 C20 171(7) . .
C19 C19 N1 45(3) 2 2
N1 C19 N1 66(3) . 2
C20 C19 N1 123(4) . 2
C19 C20 C19 25(5) . 2
C19 C20 H20A 109.5 . .
C19 C20 H20A 122.2 2 .
C19 C20 H20B 109.4 . .
C19 C20 H20B 118.1 2 .
H20A C20 H20B 109.5 . .
C19 C20 H20C 109.5 . .
C19 C20 H20C 84.3 2 .
H20A C20 H20C 109.5 . .
H20B C20 H20C 109.5 . .

loop_
_geom_bond_atom_site_label_1
_geom_bond_atom_site_label_2
_geom_bond_distance
_geom_bond_site_symmetry_2
Pd1 P1 2.3463(15) 2_655
Pd1 P1 2.3463(15) .
Pd1 Cl1 2.379(4) 2_655
Pd1 Cl1 2.379(4) .
P1 C13 1.804(7) .
P1 C1 1.835(7) .
P1 C7 1.840(7) .
N1 C19 1.15(4) .
N1 N1 1.48(5) 2
N1 C19 1.51(6) 2
C1 C6 1.367(11) .
C1 C2 1.382(10) .
C2 C3 1.393(12) .
C2 H2 0.9300 .
C3 C4 1.352(13) .
C3 H3 0.9300 .
C4 C5 1.365(13) .
C4 H4 0.9300 .
C5 C6 1.380(12) .
C5 H5 0.9300 .
C6 H6 0.9300 .
C7 C8 1.364(10) .
C7 C12 1.365(10) .
C8 C9 1.389(11) .
C8 H8 0.9300 .
C9 C10 1.363(12) .
C9 H9 0.9300 .
C10 C11 1.363(11) .
C10 H10 0.9300 .
C11 C12 1.389(11) .
C11 H11 0.9300 .
C12 H12 0.9300 .
C13 C14 1.392(11) .
C13 C18 1.408(10) .
C14 C15 1.397(12) .
C14 H14 0.9300 .
C15 C16 1.364(14) .
C15 H15 0.9300 .
C16 C17 1.365(14) .
C16 H16 0.9300 .
C17 C18 1.399(11) .
C17 H17 0.9300 .
C18 H18 0.9300 .
C19 C19 0.65(12) 2
C19 C20 1.48(4) .
C19 N1 1.51(6) 2
C20 C19 1.48(4) 2
C20 H20A 0.9600 .
C20 H20B 0.9600 .
C20 H20C 0.9600 .

loop_
_geom_torsion_atom_site_label_1
_geom_torsion_atom_site_label_2
_geom_torsion_atom_site_label_3
_geom_torsion_atom_site_label_4
_geom_torsion
_geom_torsion_site_symmetry_1
_geom_torsion_site_symmetry_4
P1 Pd1 P1 C13 135.9(3) 2_655 .
Cl1 Pd1 P1 C13 46.1(3) 2_655 .
Cl1 Pd1 P1 C13 -134.3(3) . .
P1 Pd1 P1 C1 -102.5(3) 2_655 .
Cl1 Pd1 P1 C1 167.6(3) 2_655 .
Cl1 Pd1 P1 C1 -12.7(3) . .
P1 Pd1 P1 C7 15.5(3) 2_655 .
Cl1 Pd1 P1 C7 -74.3(3) 2_655 .
Cl1 Pd1 P1 C7 105.3(3) . .
C13 P1 C1 C6 -168.1(6) . .
C7 P1 C1 C6 -55.8(7) . .
Pd1 P1 C1 C6 67.1(6) . .
C13 P1 C1 C2 10.2(7) . .
C7 P1 C1 C2 122.5(7) . .
Pd1 P1 C1 C2 -114.6(6) . .
C6 C1 C2 C3 1.0(12) . .
P1 C1 C2 C3 -177.3(7) . .
C1 C2 C3 C4 0.1(14) . .
C2 C3 C4 C5 -0.5(14) . .
C3 C4 C5 C6 -0.2(15) . .
C2 C1 C6 C5 -1.8(12) . .
P1 C1 C6 C5 176.5(7) . .
C4 C5 C6 C1 1.4(14) . .
C13 P1 C7 C8 78.6(8) . .
C1 P1 C7 C8 -30.9(8) . .
Pd1 P1 C7 C8 -159.2(6) . .
C13 P1 C7 C12 -101.2(7) . .
C1 P1 C7 C12 149.3(7) . .
Pd1 P1 C7 C12 21.0(8) . .
C12 C7 C8 C9 1.3(13) . .
P1 C7 C8 C9 -178.5(7) . .
C7 C8 C9 C10 -0.1(15) . .
C8 C9 C10 C11 -1.7(15) . .
C9 C10 C11 C12 2.3(16) . .
C8 C7 C12 C11 -0.7(14) . .
P1 C7 C12 C11 179.1(8) . .
C10 C11 C12 C7 -1.1(16) . .
C1 P1 C13 C14 101.1(7) . .
C7 P1 C13 C14 -6.5(7) . .
Pd1 P1 C13 C14 -128.9(6) . .
C1 P1 C13 C18 -79.3(6) . .
C7 P1 C13 C18 173.1(5) . .
Pd1 P1 C13 C18 50.8(6) . .
C18 C13 C14 C15 0.5(12) . .
P1 C13 C14 C15 -179.8(7) . .
C13 C14 C15 C16 -0.2(14) . .
C14 C15 C16 C17 1.0(15) . .
C15 C16 C17 C18 -2.2(14) . .
C16 C17 C18 C13 2.5(12) . .
C14 C13 C18 C17 -1.7(11) . .
P1 C13 C18 C17 178.7(6) . .
N1 N1 C19 C19 -7(26) 2 2
N1 N1 C19 C20 -158(69) 2 .
C19 N1 C19 C20 -150(94) 2 .
C19 N1 C19 N1 7(26) 2 2
N1 C19 C20 C19 152(90) . 2
N1 C19 C20 C19 -4(14) 2 2
